data_4329224
loop_
_publ_author_name
'Wenlong Yin'
'Kai Feng'
'Wenyu Hao'
'Jiyong Yao'
'Yicheng Wu'

_publ_section_title
;
 Synthesis, Structure, and Properties of Li2In2MQ6 (M = Si, Ge; Q = S,
 Se): A New Series of IR Nonlinear Optical Materials
;
_journal_name_full 'Inorganic Chemistry'
_journal_page_first 5839
_journal_page_last 5843
_journal_paper_doi 10.1021/ic300373z
_journal_volume 51
_journal_year 2012
_chemical_formula_sum 'Ge In2 Li2 S6'
_chemical_formula_weight 508.47
_space_group_IT_number 9
_symmetry_cell_setting monoclinic
_symmetry_space_group_name_Hall 'C -2yc'
_symmetry_space_group_name_H-M 'C 1 c 1'
_atom_sites_solution_primary direct
_atom_sites_solution_secondary difmap
_audit_creation_method SHELXL-97
_audit_update_record
;
2012-01-12 # Formatted by publCIF
;
_cell_angle_alpha 90.00
_cell_angle_beta 110.26(3)
_cell_angle_gamma 90.00
_cell_formula_units_Z 4
_cell_length_a 12.165(2)
_cell_length_b 7.0840(14)
_cell_length_c 12.131(2)
_cell_measurement_temperature 296(2)
_cell_measurement_theta_max 30.98
_cell_measurement_theta_min 3.38
_cell_volume 980.7(4)
_computing_cell_refinement 'Bruker SAINT'
_computing_data_collection 'Bruker APEX2'
_computing_data_reduction 'Bruker SAINT'
_computing_molecular_graphics 'Bruker SHELXTL'
_computing_publication_material 'Bruker SHELXTL'
_computing_structure_refinement 'SHELXL-97 (Sheldrick, 2008)'
_computing_structure_solution 'SHELXS-97 (Sheldrick, 2008)'
_diffrn_ambient_temperature 296(2)
_diffrn_measured_fraction_theta_full 0.969
_diffrn_measured_fraction_theta_max 0.969
_diffrn_measurement_device_type 'Bruker APEX-II CCD'
_diffrn_measurement_method '\f and \w scans'
_diffrn_radiation_monochromator graphite
_diffrn_radiation_source 'fine-focus sealed tube'
_diffrn_radiation_type MoK\a
_diffrn_radiation_wavelength 0.71073
_diffrn_reflns_av_R_equivalents 0.0274
_diffrn_reflns_av_sigmaI/netI 0.0622
_diffrn_reflns_limit_h_max 17
_diffrn_reflns_limit_h_min -17
_diffrn_reflns_limit_k_max 6
_diffrn_reflns_limit_k_min -10
_diffrn_reflns_limit_l_max 17
_diffrn_reflns_limit_l_min -17
_diffrn_reflns_number 4574
_diffrn_reflns_theta_full 30.98
_diffrn_reflns_theta_max 30.98
_diffrn_reflns_theta_min 3.38
_exptl_absorpt_coefficient_mu 8.906
_exptl_absorpt_correction_type none
_exptl_crystal_colour yellow
_exptl_crystal_density_diffrn 3.444
_exptl_crystal_description Block
_exptl_crystal_F_000 928
_exptl_crystal_size_max 0.10
_exptl_crystal_size_mid 0.09
_exptl_crystal_size_min 0.08
_refine_diff_density_max 0.652
_refine_diff_density_min -0.851
_refine_diff_density_rms 0.153
_refine_ls_abs_structure_details 'Flack H D (1983), Acta Cryst. A39, 876-881'
_refine_ls_abs_structure_Flack 0.015(10)
_refine_ls_extinction_coef 0.00188(9)
_refine_ls_extinction_expression Fc^*^=kFc[1+0.001xFc^2^\l^3^/sin(2\q)]^-1/4^
_refine_ls_extinction_method SHELXL
_refine_ls_goodness_of_fit_ref 0.597
_refine_ls_matrix_type full
_refine_ls_number_parameters 101
_refine_ls_number_reflns 2842
_refine_ls_number_restraints 2
_refine_ls_restrained_S_all 0.597
_refine_ls_R_factor_all 0.0239
_refine_ls_R_factor_gt 0.0215
_refine_ls_shift/su_max 0.001
_refine_ls_shift/su_mean 0.000
_refine_ls_structure_factor_coef Fsqd
_refine_ls_weighting_details 'calc w=1/[\s^2^(Fo^2^)+(0.0400P)^2^+0.0000P] where P=(Fo^2^+2Fc^2^)/3'
_refine_ls_weighting_scheme calc
_refine_ls_wR_factor_gt 0.0489
_refine_ls_wR_factor_ref 0.0501
_reflns_number_gt 2642
_reflns_number_total 2842
_reflns_threshold_expression >2sigma(I)
_cod_data_source_file ic300373z_si_001_2.cif
_cod_data_source_block Li2In2GeS6
_cod_original_cell_volume 980.7(3)
_cod_database_code 4329224

loop_
_symmetry_equiv_pos_as_xyz
'x, y, z'
'x, -y, z+1/2'
'x+1/2, y+1/2, z'
'x+1/2, -y+1/2, z+1/2'

loop_
_atom_site_label
_atom_site_type_symbol
_atom_site_fract_x
_atom_site_fract_y
_atom_site_fract_z
_atom_site_U_iso_or_equiv
_atom_site_adp_type
_atom_site_occupancy
_atom_site_symmetry_multiplicity
_atom_site_calc_flag
Li1 Li 0.7937(8) 0.7982(14) 0.3412(8) 0.0209(19) Uani 1 1 d
Li2 Li 1.0005(8) 0.6001(12) 0.9958(8) 0.0177(18) Uani 1 1 d
In1 In 0.97846(2) 0.90594(4) 0.68719(2) 0.00900(8) Uani 1 1 d
In2 In 0.65670(2) 0.57444(4) 0.99327(2) 0.00891(7) Uani 1 1 d
Ge Ge 0.72633(4) 0.73417(6) 0.74845(4) 0.00648(10) Uani 1 1 d
S1 S 0.98571(10) 0.75406(15) 0.50757(11) 0.0092(2) Uani 1 1 d
S2 S 0.60465(10) 0.72223(15) 0.37827(10) 0.00869(19) Uani 1 1 d
S3 S 0.53567(10) 0.74532(15) 0.69220(10) 0.0102(2) Uani 1 1 d
S4 S 0.79735(10) 0.48063(16) 0.69550(10) 0.0107(2) Uani 1 1 d
S5 S 0.77555(9) 0.98585(15) 0.67044(10) 0.0095(2) Uani 1 1 d
S6 S 0.80158(10) 0.76201(16) 0.93967(10) 0.0105(2) Uani 1 1 d

loop_
_atom_site_aniso_label
_atom_site_aniso_U_11
_atom_site_aniso_U_22
_atom_site_aniso_U_33
_atom_site_aniso_U_23
_atom_site_aniso_U_13
_atom_site_aniso_U_12
Li1 0.013(4) 0.029(5) 0.018(5) 0.007(4) 0.003(4) 0.000(4)
Li2 0.021(4) 0.015(4) 0.015(5) -0.001(3) 0.004(4) -0.004(3)
In1 0.00797(13) 0.01076(14) 0.00881(17) -0.00046(12) 0.00360(12) -0.00040(11)
In2 0.00890(14) 0.01023(13) 0.00835(17) 0.00010(12) 0.00394(12) -0.00039(11)
Ge 0.00615(19) 0.0066(2) 0.0069(2) 0.00009(17) 0.00260(16) -0.00064(15)
S1 0.0092(5) 0.0095(5) 0.0087(5) -0.0009(4) 0.0028(4) -0.0008(4)
S2 0.0092(4) 0.0084(4) 0.0080(5) -0.0004(4) 0.0023(4) 0.0003(4)
S3 0.0059(4) 0.0095(5) 0.0149(6) 0.0008(4) 0.0030(4) 0.0001(4)
S4 0.0109(5) 0.0101(5) 0.0100(6) -0.0014(4) 0.0022(4) 0.0037(4)
S5 0.0087(4) 0.0084(5) 0.0123(6) 0.0036(4) 0.0050(4) 0.0007(4)
S6 0.0102(4) 0.0142(5) 0.0069(5) -0.0018(4) 0.0024(4) -0.0037(4)

loop_
_atom_type_symbol
_atom_type_description
_atom_type_scat_dispersion_real
_atom_type_scat_dispersion_imag
_atom_type_scat_source
Li Li -0.0003 0.0001 'International Tables Vol C Tables 4.2.6.8 and 6.1.1.4'
S S 0.1246 0.1234 'International Tables Vol C Tables 4.2.6.8 and 6.1.1.4'
Ge Ge 0.1547 1.8001 'International Tables Vol C Tables 4.2.6.8 and 6.1.1.4'
In In -0.7276 1.3100 'International Tables Vol C Tables 4.2.6.8 and 6.1.1.4'

loop_
_geom_angle_atom_site_label_1
_geom_angle_atom_site_label_2
_geom_angle_atom_site_label_3
_geom_angle
_geom_angle_site_symmetry_1
_geom_angle_site_symmetry_3
S5 Li1 S1 121.7(4) 2_574 .
S5 Li1 S2 116.4(3) 2_574 .
S1 Li1 S2 118.3(3) . .
S5 Li1 S4 85.5(3) 2_574 2_564
S1 Li1 S4 102.4(3) . 2_564
S2 Li1 S4 100.6(3) . 2_564
S3 Li2 S1 111.8(3) 4_565 2_565
S3 Li2 S2 111.1(3) 4_565 4_565
S1 Li2 S2 125.6(4) 2_565 4_565
S3 Li2 S6 83.8(3) 4_565 .
S1 Li2 S6 112.5(3) 2_565 .
S2 Li2 S6 103.8(3) 4_565 .
S1 In1 S2 118.03(4) . 4_565
S1 In1 S5 111.64(5) . .
S2 In1 S5 116.11(5) 4_565 .
S1 In1 S3 110.34(4) . 3
S2 In1 S3 104.70(4) 4_565 3
S5 In1 S3 92.49(4) . 3
S1 In2 S6 116.75(4) 4_465 .
S1 In2 S2 113.56(4) 4_465 2_565
S6 In2 S2 112.00(4) . 2_565
S1 In2 S4 108.45(5) 4_465 2_565
S6 In2 S4 91.96(4) . 2_565
S2 In2 S4 112.09(4) 2_565 2_565
S3 Ge S4 115.09(5) . .
S3 Ge S6 109.73(6) . .
S4 Ge S6 108.85(5) . .
S3 Ge S5 104.77(5) . .
S4 Ge S5 110.25(5) . .
S6 Ge S5 107.89(5) . .
In1 S1 In2 97.86(5) . 4_564
In1 S1 Li1 110.3(2) . .
In2 S1 Li1 116.9(2) 4_564 .
In1 S1 Li2 120.7(2) . 2_564
In2 S1 Li2 114.0(2) 4_564 2_564
Li1 S1 Li2 98.2(3) . 2_564
In1 S2 In2 99.86(4) 4_464 2_564
In1 S2 Li2 116.1(2) 4_464 4_464
In2 S2 Li2 100.6(2) 2_564 4_464
In1 S2 Li1 102.6(2) 4_464 .
In2 S2 Li1 102.0(2) 2_564 .
Li2 S2 Li1 130.5(3) 4_464 .
Ge S3 In1 103.29(4) . 3_445
Ge S3 Li2 97.2(2) . 4_464
In1 S3 Li2 116.1(2) 3_445 4_464
Ge S4 In2 102.24(5) . 2_564
Ge S4 Li1 108.4(2) . 2_565
In2 S4 Li1 112.0(2) 2_564 2_565
Ge S5 In1 101.08(5) . .
Ge S5 Li1 95.6(2) . 2_575
In1 S5 Li1 105.7(2) . 2_575
Ge S6 In2 98.98(5) . .
Ge S6 Li2 104.6(2) . .
In2 S6 Li2 112.7(2) . .

loop_
_geom_bond_atom_site_label_1
_geom_bond_atom_site_label_2
_geom_bond_distance
_geom_bond_site_symmetry_2
Li1 S5 2.522(9) 2_574
Li1 S1 2.522(9) .
Li1 S2 2.549(9) .
Li1 S4 2.661(10) 2_564
Li2 S3 2.520(9) 4_565
Li2 S1 2.523(9) 2_565
Li2 S2 2.544(9) 4_565
Li2 S6 2.548(9) .
In1 S1 2.4588(13) .
In1 S2 2.4677(14) 4_565
In1 S5 2.4714(12) .
In1 S3 2.4978(12) 3
In2 S1 2.4664(12) 4_465
In2 S6 2.4674(12) .
In2 S2 2.4803(12) 2_565
In2 S4 2.4882(15) 2_565
Ge S3 2.1805(12) .
Ge S4 2.1838(12) .
Ge S6 2.1880(14) .
Ge S5 2.1966(12) .
S1 In2 2.4664(12) 4_564
S1 Li2 2.523(9) 2_564
S2 In1 2.4677(14) 4_464
S2 In2 2.4803(12) 2_564
S2 Li2 2.544(9) 4_464
S3 In1 2.4978(12) 3_445
S3 Li2 2.520(9) 4_464
S4 In2 2.4881(15) 2_564
S4 Li1 2.661(10) 2_565
S5 Li1 2.522(9) 2_575
